data_4119899
loop_
_publ_author_name
'Holger Braunschweig'
'Alexander Damme'
'Rian D. Dewhurst'
'Thomas Kramer'
'Thomas Kupfer'
'Krzysztof Radacki'
'Eva Siedler'
'Alexandra Trumpp'
'Katharina Wagner'
'Christine Werner'

_publ_contact_author_address
; Institut f\"ur Anorganische Chemie
Universit\"at W\"urzburg
Am Hubland
97074 W\"urzburg, Germany
;
_publ_contact_author_email H.Braunschweig@mail.uni-wuerzburg.de
_publ_contact_author_fax +49-931-3184623
_publ_contact_author_name 'Prof. Dr. Holger Braunschweig'
_publ_contact_author_phone +49-931-3185260
_publ_section_title
;
 Quaternizing Diboranes(4): Highly Divergent Outcomes and an Inorganic
 Wagner-Meerwein Rearrangement
;
_journal_name_full 'Journal of the American Chemical Society'
_journal_page_first 8702
_journal_page_last 8707
_journal_paper_doi 10.1021/ja403037k
_journal_volume 135
_journal_year 2013
_chemical_formula_moiety 'C31 H47 B2 Cl2 P'
_chemical_formula_sum 'C31 H47 B2 Cl2 P'
_chemical_formula_weight 543.18
_chemical_name_common
;
?
;
_chemical_name_systematic
; 
?
;
_space_group_IT_number 14
_symmetry_cell_setting monoclinic
_symmetry_space_group_name_Hall '-P 2ybc'
_symmetry_space_group_name_H-M 'P 1 21/c 1'
_atom_sites_solution_hydrogens geom
_atom_sites_solution_primary direct
_atom_sites_solution_secondary difmap
_audit_creation_method SHELXL-97
_cell_angle_alpha 90.00
_cell_angle_beta 110.514(4)
_cell_angle_gamma 90.00
_cell_formula_units_Z 8
_cell_length_a 14.5349(9)
_cell_length_b 24.6884(16)
_cell_length_c 18.3550(13)
_cell_measurement_reflns_used 3176
_cell_measurement_temperature 100(2)
_cell_measurement_theta_max 19.73
_cell_measurement_theta_min 2.32
_cell_volume 6168.9(7)
_computing_cell_refinement 'Saint+ ver. 7.68A (Bruker AXS)'
_computing_data_collection 'APEX2 ver. 2010.3 (Bruker AXS)'
_computing_data_reduction 'Saint+ ver. 7.68A (Bruker AXS)'
_computing_molecular_graphics 'XP ver. 5.1 (Bruker AXS, 1998)'
_computing_publication_material 'SHELXL-97 (Sheldrick, 2008)'
_computing_structure_refinement 'SHELXL-97 (Sheldrick, 1997)'
_computing_structure_solution 'SHELXS-97 (Sheldrick, 1990)'
_diffrn_ambient_temperature 100(2)
_diffrn_detector_area_resol_mean 8.333
_diffrn_measured_fraction_theta_full 0.999
_diffrn_measured_fraction_theta_max 0.995
_diffrn_measurement_device_type 'Bruker X8-APEX II'
_diffrn_measurement_method '\f and \w scans'
_diffrn_radiation_monochromator 'multi-layer mirror'
_diffrn_radiation_source 'rotating anode'
_diffrn_radiation_type MoK\a
_diffrn_radiation_wavelength 0.71073
_diffrn_reflns_av_R_equivalents 0.1141
_diffrn_reflns_av_sigmaI/netI 0.1332
_diffrn_reflns_limit_h_max 17
_diffrn_reflns_limit_h_min -18
_diffrn_reflns_limit_k_max 30
_diffrn_reflns_limit_k_min -31
_diffrn_reflns_limit_l_max 21
_diffrn_reflns_limit_l_min -23
_diffrn_reflns_number 60997
_diffrn_reflns_theta_full 26.00
_diffrn_reflns_theta_max 26.81
_diffrn_reflns_theta_min 1.44
_exptl_absorpt_coefficient_mu 0.281
_exptl_absorpt_correction_T_max 0.7454
_exptl_absorpt_correction_T_min 0.6199
_exptl_absorpt_correction_type multi-scan
_exptl_absorpt_process_details 'Sadabs 2008/1 (Bruker 2008)'
_exptl_crystal_colour colourless
_exptl_crystal_density_diffrn 1.170
_exptl_crystal_description block
_exptl_crystal_F_000 2336
_exptl_crystal_size_max 0.29
_exptl_crystal_size_mid 0.23
_exptl_crystal_size_min 0.18
_refine_diff_density_max 0.335
_refine_diff_density_min -0.344
_refine_diff_density_rms 0.071
_refine_ls_extinction_method none
_refine_ls_goodness_of_fit_ref 0.987
_refine_ls_hydrogen_treatment constr
_refine_ls_matrix_type full
_refine_ls_number_parameters 663
_refine_ls_number_reflns 13150
_refine_ls_number_restraints 0
_refine_ls_restrained_S_all 0.987
_refine_ls_R_factor_all 0.1365
_refine_ls_R_factor_gt 0.0570
_refine_ls_shift/su_max 0.001
_refine_ls_shift/su_mean 0.000
_refine_ls_structure_factor_coef Fsqd
_refine_ls_weighting_details 'calc w=1/[\s^2^(Fo^2^)+(0.0431P)^2^+0.0000P] where P=(Fo^2^+2Fc^2^)/3'
_refine_ls_weighting_scheme calc
_refine_ls_wR_factor_gt 0.1002
_refine_ls_wR_factor_ref 0.1234
_reflns_number_gt 7047
_reflns_number_total 13150
_reflns_threshold_expression >2sigma(I)
_cod_data_source_file ja403037k_si_001_05.cif
_cod_data_source_block 8b
_cod_database_code 4119899

loop_
_symmetry_equiv_pos_as_xyz
'x, y, z'
'-x, y+1/2, -z+1/2'
'-x, -y, -z'
'x, -y-1/2, z-1/2'

loop_
_atom_site_label
_atom_site_type_symbol
_atom_site_fract_x
_atom_site_fract_y
_atom_site_fract_z
_atom_site_U_iso_or_equiv
_atom_site_adp_type
_atom_site_occupancy
_atom_site_symmetry_multiplicity
_atom_site_calc_flag
_atom_site_refinement_flags
B1 B 0.8855(3) 0.64968(14) 0.8088(2) 0.0269(9) Uani 1 1 d .
Cl1 Cl 0.92515(6) 0.57834(3) 0.79430(5) 0.0323(2) Uani 1 1 d .
Cl2 Cl 0.93485(5) 0.69513(3) 0.74842(5) 0.0303(2) Uani 1 1 d .
P1 P 0.74247(6) 0.65826(3) 0.75490(4) 0.02168(19) Uani 1 1 d .
C5 C 0.6707(2) 0.60591(11) 0.77715(17) 0.0246(7) Uani 1 1 d .
H5A H 0.6011 0.6114 0.7463 0.037 Uiso 1 1 calc R
H5B H 0.6799 0.6072 0.8326 0.037 Uiso 1 1 calc R
H5C H 0.6918 0.5705 0.7647 0.037 Uiso 1 1 calc R
C6 C 0.7050(2) 0.65938(12) 0.64851(16) 0.0230(7) Uani 1 1 d .
H6 H 0.7336 0.6928 0.6341 0.028 Uiso 1 1 calc R
C7 C 0.7456(2) 0.61079(12) 0.61760(17) 0.0271(8) Uani 1 1 d .
H7A H 0.8182 0.6104 0.6415 0.032 Uiso 1 1 calc R
H7B H 0.7204 0.5769 0.6325 0.032 Uiso 1 1 calc R
C8 C 0.7157(2) 0.61335(13) 0.52919(17) 0.0328(8) Uani 1 1 d .
H8A H 0.7473 0.6451 0.5149 0.039 Uiso 1 1 calc R
H8B H 0.7396 0.5805 0.5106 0.039 Uiso 1 1 calc R
C9 C 0.6053(2) 0.61750(12) 0.48941(17) 0.0302(8) Uani 1 1 d .
H9A H 0.5740 0.5839 0.4989 0.036 Uiso 1 1 calc R
H9B H 0.5892 0.6212 0.4326 0.036 Uiso 1 1 calc R
C10 C 0.5649(2) 0.66597(13) 0.51972(17) 0.0294(8) Uani 1 1 d .
H10A H 0.4924 0.6669 0.4949 0.035 Uiso 1 1 calc R
H10B H 0.5915 0.6998 0.5059 0.035 Uiso 1 1 calc R
C11 C 0.5927(2) 0.66264(13) 0.60798(16) 0.0268(8) Uani 1 1 d .
H11A H 0.5619 0.6302 0.6214 0.032 Uiso 1 1 calc R
H11B H 0.5675 0.6950 0.6268 0.032 Uiso 1 1 calc R
C12 C 0.7116(2) 0.72400(11) 0.78819(17) 0.0217(7) Uani 1 1 d .
H12 H 0.7651 0.7315 0.8389 0.026 Uiso 1 1 calc R
C13 C 0.7136(2) 0.77134(12) 0.73464(18) 0.0313(8) Uani 1 1 d .
H13A H 0.7784 0.7726 0.7281 0.038 Uiso 1 1 calc R
H13B H 0.6627 0.7658 0.6828 0.038 Uiso 1 1 calc R
C14 C 0.6952(2) 0.82466(12) 0.76859(19) 0.0384(9) Uani 1 1 d .
H14A H 0.6943 0.8545 0.7323 0.046 Uiso 1 1 calc R
H14B H 0.7494 0.8317 0.8183 0.046 Uiso 1 1 calc R
C15 C 0.5982(2) 0.82372(13) 0.78276(19) 0.0391(9) Uani 1 1 d .
H15A H 0.5885 0.8587 0.8055 0.047 Uiso 1 1 calc R
H15B H 0.5434 0.8187 0.7327 0.047 Uiso 1 1 calc R
C16 C 0.5982(2) 0.77796(12) 0.83764(19) 0.0320(8) Uani 1 1 d .
H16A H 0.5342 0.7770 0.8454 0.038 Uiso 1 1 calc R
H16B H 0.6500 0.7846 0.8888 0.038 Uiso 1 1 calc R
C17 C 0.6164(2) 0.72337(12) 0.80593(18) 0.0281(8) Uani 1 1 d .
H17A H 0.5606 0.7148 0.7578 0.034 Uiso 1 1 calc R
H17B H 0.6203 0.6947 0.8446 0.034 Uiso 1 1 calc R
B2 B 0.9309(3) 0.66334(14) 0.9089(2) 0.0259(9) Uani 1 1 d .
C2 C 0.8638(2) 0.65538(12) 0.96115(16) 0.0237(7) Uani 1 1 d .
C20 C 0.8126(2) 0.60711(13) 0.96383(17) 0.0281(8) Uani 1 1 d .
C21 C 0.7366(2) 0.60660(13) 0.99327(17) 0.0315(8) Uani 1 1 d .
H21 H 0.7024 0.5737 0.9925 0.038 Uiso 1 1 calc R
C22 C 0.7090(2) 0.65257(14) 1.02376(17) 0.0315(8) Uani 1 1 d .
C23 C 0.7650(2) 0.69869(13) 1.02835(17) 0.0287(8) Uani 1 1 d .
H23 H 0.7505 0.7302 1.0521 0.034 Uiso 1 1 calc R
C24 C 0.8418(2) 0.70073(12) 0.99940(16) 0.0249(7) Uani 1 1 d .
C25 C 0.8395(2) 0.55242(12) 0.93982(18) 0.0345(8) Uani 1 1 d .
H25A H 0.8887 0.5350 0.9847 0.052 Uiso 1 1 calc R
H25B H 0.8665 0.5572 0.8983 0.052 Uiso 1 1 calc R
H25C H 0.7807 0.5296 0.9210 0.052 Uiso 1 1 calc R
C26 C 0.6230(2) 0.65084(15) 1.05184(19) 0.0465(10) Uani 1 1 d .
H26A H 0.5669 0.6334 1.0124 0.070 Uiso 1 1 calc R
H26B H 0.6051 0.6878 1.0610 0.070 Uiso 1 1 calc R
H26C H 0.6412 0.6302 1.1004 0.070 Uiso 1 1 calc R
C27 C 0.8945(2) 0.75437(12) 1.00876(18) 0.0309(8) Uani 1 1 d .
H27A H 0.8637 0.7766 0.9623 0.046 Uiso 1 1 calc R
H27B H 0.9636 0.7481 1.0155 0.046 Uiso 1 1 calc R
H27C H 0.8904 0.7732 1.0545 0.046 Uiso 1 1 calc R
C1 C 1.0420(2) 0.68280(13) 0.94310(17) 0.0284(8) Uani 1 1 d .
C29 C 1.1143(2) 0.64557(13) 0.98773(18) 0.0330(8) Uani 1 1 d .
C30 C 1.2140(2) 0.65923(15) 1.01383(19) 0.0372(9) Uani 1 1 d .
H30 H 1.2611 0.6335 1.0429 0.045 Uiso 1 1 calc R
C31 C 1.2457(2) 0.70934(16) 0.9984(2) 0.0414(9) Uani 1 1 d .
C32 C 1.1756(3) 0.74632(14) 0.9566(2) 0.0379(9) Uani 1 1 d .
H32 H 1.1959 0.7813 0.9466 0.045 Uiso 1 1 calc R
C33 C 1.0756(2) 0.73349(13) 0.92858(18) 0.0295(8) Uani 1 1 d .
C34 C 1.0853(2) 0.59074(13) 1.0084(2) 0.0435(10) Uani 1 1 d .
H34A H 1.0559 0.5693 0.9609 0.065 Uiso 1 1 calc R
H34B H 1.0374 0.5952 1.0346 0.065 Uiso 1 1 calc R
H34C H 1.1436 0.5720 1.0432 0.065 Uiso 1 1 calc R
C35 C 1.3544(2) 0.72336(17) 1.0272(2) 0.0582(12) Uani 1 1 d .
H35A H 1.3655 0.7566 1.0584 0.087 Uiso 1 1 calc R
H35B H 1.3755 0.7289 0.9826 0.087 Uiso 1 1 calc R
H35C H 1.3921 0.6936 1.0593 0.087 Uiso 1 1 calc R
C36 C 1.0067(2) 0.77873(12) 0.88596(19) 0.0350(8) Uani 1 1 d .
H36A H 0.9399 0.7644 0.8626 0.053 Uiso 1 1 calc R
H36B H 1.0284 0.7933 0.8450 0.053 Uiso 1 1 calc R
H36C H 1.0074 0.8076 0.9228 0.053 Uiso 1 1 calc R
B41 B 0.6337(2) 0.10807(14) 0.74772(19) 0.0212(8) Uani 1 1 d .
Cl42 Cl 0.59540(5) 0.14418(3) 0.82331(4) 0.02289(18) Uani 1 1 d .
Cl43 Cl 0.54503(5) 0.13123(3) 0.65021(4) 0.0292(2) Uani 1 1 d .
P44 P 0.76410(5) 0.14022(3) 0.76564(4) 0.02097(19) Uani 1 1 d .
C45 C 0.8045(2) 0.13406(12) 0.68374(16) 0.0269(7) Uani 1 1 d .
H45A H 0.7555 0.1504 0.6377 0.040 Uiso 1 1 calc R
H45B H 0.8125 0.0957 0.6737 0.040 Uiso 1 1 calc R
H45C H 0.8675 0.1528 0.6952 0.040 Uiso 1 1 calc R
C46 C 0.77190(19) 0.21187(11) 0.79069(17) 0.0211(7) Uani 1 1 d .
H46 H 0.7612 0.2149 0.8415 0.025 Uiso 1 1 calc R
C47 C 0.6933(2) 0.24704(12) 0.73191(18) 0.0278(8) Uani 1 1 d .
H47A H 0.7028 0.2462 0.6811 0.033 Uiso 1 1 calc R
H47B H 0.6273 0.2323 0.7245 0.033 Uiso 1 1 calc R
C48 C 0.7002(2) 0.30534(12) 0.76106(19) 0.0329(8) Uani 1 1 d .
H48A H 0.6840 0.3063 0.8091 0.039 Uiso 1 1 calc R
H48B H 0.6513 0.3278 0.7214 0.039 Uiso 1 1 calc R
C49 C 0.8024(2) 0.32939(12) 0.77786(19) 0.0347(8) Uani 1 1 d .
H49A H 0.8151 0.3332 0.7285 0.042 Uiso 1 1 calc R
H49B H 0.8053 0.3659 0.8009 0.042 Uiso 1 1 calc R
C50 C 0.8813(2) 0.29355(12) 0.83363(18) 0.0296(8) Uani 1 1 d .
H50A H 0.9470 0.3084 0.8403 0.036 Uiso 1 1 calc R
H50B H 0.8736 0.2934 0.8851 0.036 Uiso 1 1 calc R
C51 C 0.8739(2) 0.23596(11) 0.80292(17) 0.0250(7) Uani 1 1 d .
H51A H 0.9250 0.2133 0.8403 0.030 Uiso 1 1 calc R
H51B H 0.8856 0.2358 0.7529 0.030 Uiso 1 1 calc R
C52 C 0.8495(2) 0.10277(12) 0.84830(16) 0.0205(7) Uani 1 1 d .
H52 H 0.8193 0.0662 0.8464 0.025 Uiso 1 1 calc R
C53 C 0.8582(2) 0.12627(12) 0.92788(16) 0.0258(7) Uani 1 1 d .
H53A H 0.8913 0.1619 0.9351 0.031 Uiso 1 1 calc R
H53B H 0.7918 0.1316 0.9304 0.031 Uiso 1 1 calc R
C54 C 0.9171(2) 0.08772(13) 0.99231(17) 0.0319(8) Uani 1 1 d .
H54A H 0.9246 0.1037 1.0435 0.038 Uiso 1 1 calc R
H54B H 0.8810 0.0531 0.9874 0.038 Uiso 1 1 calc R
C55 C 1.0180(2) 0.07685(13) 0.98789(19) 0.0374(9) Uani 1 1 d .
H55A H 1.0564 0.1109 0.9982 0.045 Uiso 1 1 calc R
H55B H 1.0532 0.0503 1.0285 0.045 Uiso 1 1 calc R
C56 C 1.0107(2) 0.05507(13) 0.90900(19) 0.0358(9) Uani 1 1 d .
H56A H 0.9796 0.0188 0.9015 0.043 Uiso 1 1 calc R
H56B H 1.0776 0.0509 0.9071 0.043 Uiso 1 1 calc R
C57 C 0.9509(2) 0.09226(13) 0.84320(18) 0.0306(8) Uani 1 1 d .
H57A H 0.9432 0.0753 0.7925 0.037 Uiso 1 1 calc R
H57B H 0.9860 0.1271 0.8466 0.037 Uiso 1 1 calc R
B58 B 0.6284(2) 0.03696(14) 0.75089(18) 0.0225(8) Uani 1 1 d .
C59 C 0.5446(2) 0.01171(11) 0.77702(16) 0.0191(7) Uani 1 1 d .
C60 C 0.4652(2) -0.01523(12) 0.72102(17) 0.0245(7) Uani 1 1 d .
C61 C 0.3859(2) -0.03410(12) 0.73926(18) 0.0281(8) Uani 1 1 d .
H61 H 0.3337 -0.0518 0.7001 0.034 Uiso 1 1 calc R
C62 C 0.3807(2) -0.02787(12) 0.81289(18) 0.0271(8) Uani 1 1 d .
C63 C 0.4593(2) -0.00278(11) 0.86812(17) 0.0240(7) Uani 1 1 d .
H63 H 0.4582 0.0014 0.9193 0.029 Uiso 1 1 calc R
C64 C 0.5398(2) 0.01655(11) 0.85236(17) 0.0212(7) Uani 1 1 d .
C65 C 0.4628(2) -0.02260(13) 0.63860(17) 0.0348(8) Uani 1 1 d .
H65A H 0.4027 -0.0419 0.6081 0.052 Uiso 1 1 calc R
H65B H 0.5202 -0.0436 0.6391 0.052 Uiso 1 1 calc R
H65C H 0.4639 0.0129 0.6151 0.052 Uiso 1 1 calc R
C66 C 0.2932(2) -0.04675(13) 0.8324(2) 0.0385(9) Uani 1 1 d .
H66A H 0.2935 -0.0864 0.8352 0.058 Uiso 1 1 calc R
H66B H 0.2326 -0.0345 0.7919 0.058 Uiso 1 1 calc R
H66C H 0.2968 -0.0316 0.8826 0.058 Uiso 1 1 calc R
C67 C 0.6236(2) 0.03859(12) 0.92127(16) 0.0256(7) Uani 1 1 d .
H67A H 0.5988 0.0670 0.9468 0.038 Uiso 1 1 calc R
H67B H 0.6741 0.0538 0.9032 0.038 Uiso 1 1 calc R
H67C H 0.6520 0.0093 0.9583 0.038 Uiso 1 1 calc R
C68 C 0.7038(2) -0.00026(12) 0.72805(17) 0.0219(7) Uani 1 1 d .
C69 C 0.7657(2) -0.03566(12) 0.78508(17) 0.0246(7) Uani 1 1 d .
C70 C 0.8469(2) -0.06031(12) 0.77545(18) 0.0288(8) Uani 1 1 d .
H70 H 0.8880 -0.0827 0.8159 0.035 Uiso 1 1 calc R
C71 C 0.8696(2) -0.05326(13) 0.7090(2) 0.0354(8) Uani 1 1 d .
C72 C 0.8056(2) -0.02234(13) 0.65044(19) 0.0340(8) Uani 1 1 d .
H72 H 0.8180 -0.0183 0.6032 0.041 Uiso 1 1 calc R
C73 C 0.7234(2) 0.00336(12) 0.65725(17) 0.0275(8) Uani 1 1 d .
C74 C 0.7488(2) -0.04805(12) 0.85996(16) 0.0252(7) Uani 1 1 d .
H74A H 0.7828 -0.0817 0.8823 0.038 Uiso 1 1 calc R
H74B H 0.6782 -0.0523 0.8493 0.038 Uiso 1 1 calc R
H74C H 0.7743 -0.0183 0.8968 0.038 Uiso 1 1 calc R
C75 C 0.9581(3) -0.07981(15) 0.6989(2) 0.0552(11) Uani 1 1 d .
H75A H 0.9916 -0.1025 0.7443 0.083 Uiso 1 1 calc R
H75B H 1.0033 -0.0518 0.6939 0.083 Uiso 1 1 calc R
H75C H 0.9368 -0.1023 0.6519 0.083 Uiso 1 1 calc R
C76 C 0.6552(2) 0.03057(13) 0.58517(17) 0.0345(8) Uani 1 1 d .
H76A H 0.6933 0.0451 0.5549 0.052 Uiso 1 1 calc R
H76B H 0.6205 0.0602 0.6000 0.052 Uiso 1 1 calc R
H76C H 0.6074 0.0042 0.5537 0.052 Uiso 1 1 calc R

loop_
_atom_site_aniso_label
_atom_site_aniso_U_11
_atom_site_aniso_U_22
_atom_site_aniso_U_33
_atom_site_aniso_U_23
_atom_site_aniso_U_13
_atom_site_aniso_U_12
B1 0.027(2) 0.024(2) 0.032(2) -0.0067(17) 0.0131(17) -0.0016(16)
Cl1 0.0329(5) 0.0318(5) 0.0344(5) -0.0044(4) 0.0146(4) 0.0027(4)
Cl2 0.0261(4) 0.0353(5) 0.0333(5) -0.0059(4) 0.0154(4) -0.0077(4)
P1 0.0227(5) 0.0234(5) 0.0213(4) -0.0038(4) 0.0107(4) -0.0038(4)
C5 0.0272(18) 0.0239(18) 0.0253(18) -0.0020(14) 0.0124(15) -0.0017(14)
C6 0.0278(18) 0.0252(18) 0.0191(17) -0.0035(14) 0.0119(14) -0.0052(14)
C7 0.0259(18) 0.0311(19) 0.0263(18) -0.0054(15) 0.0117(15) -0.0044(15)
C8 0.039(2) 0.032(2) 0.033(2) -0.0124(16) 0.0184(17) -0.0065(16)
C9 0.041(2) 0.033(2) 0.0193(17) -0.0052(15) 0.0136(16) -0.0112(16)
C10 0.0276(19) 0.037(2) 0.0217(18) -0.0011(15) 0.0064(14) -0.0040(15)
C11 0.0258(19) 0.0302(19) 0.0264(18) -0.0065(15) 0.0118(15) -0.0018(14)
C12 0.0221(17) 0.0245(17) 0.0180(17) -0.0034(14) 0.0063(14) -0.0047(13)
C13 0.042(2) 0.0274(19) 0.0277(19) -0.0024(16) 0.0169(16) -0.0008(15)
C14 0.060(3) 0.026(2) 0.030(2) 0.0005(16) 0.0157(18) -0.0019(17)
C15 0.043(2) 0.030(2) 0.037(2) -0.0132(17) 0.0048(17) 0.0104(16)
C16 0.0276(19) 0.036(2) 0.034(2) -0.0125(17) 0.0127(16) -0.0003(15)
C17 0.0263(19) 0.0301(19) 0.0309(19) -0.0081(15) 0.0136(15) -0.0046(15)
B2 0.026(2) 0.0171(19) 0.032(2) -0.0006(17) 0.0073(17) 0.0045(16)
C2 0.0205(17) 0.0291(19) 0.0176(16) -0.0003(15) 0.0018(13) 0.0017(14)
C20 0.030(2) 0.034(2) 0.0160(17) 0.0022(15) 0.0022(15) -0.0009(15)
C21 0.037(2) 0.037(2) 0.0183(18) 0.0027(16) 0.0061(15) -0.0100(16)
C22 0.030(2) 0.045(2) 0.0166(17) -0.0009(16) 0.0039(15) -0.0035(17)
C23 0.0271(19) 0.037(2) 0.0180(17) -0.0042(16) 0.0035(14) 0.0052(16)
C24 0.0230(18) 0.0276(19) 0.0174(17) -0.0016(14) -0.0015(14) -0.0006(14)
C25 0.048(2) 0.0255(19) 0.032(2) 0.0044(16) 0.0163(17) -0.0031(16)
C26 0.043(2) 0.069(3) 0.031(2) -0.013(2) 0.0176(18) -0.016(2)
C27 0.0304(19) 0.034(2) 0.0272(19) -0.0082(16) 0.0083(15) 0.0020(16)
C1 0.0276(19) 0.032(2) 0.0257(19) -0.0083(16) 0.0096(15) 0.0002(15)
C29 0.033(2) 0.037(2) 0.0270(19) -0.0093(17) 0.0083(16) 0.0048(17)
C30 0.023(2) 0.052(2) 0.032(2) -0.0117(19) 0.0040(16) 0.0086(17)
C31 0.030(2) 0.062(3) 0.033(2) -0.020(2) 0.0118(17) -0.004(2)
C32 0.040(2) 0.040(2) 0.040(2) -0.0182(18) 0.0212(18) -0.0174(18)
C33 0.027(2) 0.032(2) 0.032(2) -0.0109(16) 0.0126(16) -0.0062(15)
C34 0.040(2) 0.035(2) 0.045(2) 0.0000(18) 0.0024(18) 0.0116(17)
C35 0.027(2) 0.092(3) 0.054(3) -0.017(2) 0.0117(19) -0.008(2)
C36 0.040(2) 0.030(2) 0.037(2) -0.0038(17) 0.0165(17) -0.0087(16)
B41 0.020(2) 0.031(2) 0.0137(18) 0.0003(16) 0.0084(15) 0.0020(16)
Cl42 0.0221(4) 0.0266(4) 0.0218(4) 0.0001(3) 0.0100(3) 0.0013(3)
Cl43 0.0255(4) 0.0388(5) 0.0210(4) 0.0017(4) 0.0054(3) 0.0063(4)
P44 0.0208(5) 0.0243(5) 0.0188(4) 0.0029(4) 0.0083(3) 0.0024(3)
C45 0.0316(19) 0.0303(19) 0.0231(18) 0.0038(15) 0.0149(15) 0.0028(15)
C46 0.0192(17) 0.0254(17) 0.0204(17) 0.0016(14) 0.0092(13) 0.0011(13)
C47 0.0259(19) 0.0277(19) 0.0299(19) 0.0067(15) 0.0101(15) 0.0023(14)
C48 0.030(2) 0.0278(19) 0.040(2) 0.0086(16) 0.0107(16) 0.0063(15)
C49 0.038(2) 0.0241(19) 0.041(2) 0.0040(16) 0.0127(17) 0.0018(16)
C50 0.0283(19) 0.0241(19) 0.037(2) 0.0038(16) 0.0116(16) 0.0005(15)
C51 0.0243(18) 0.0250(18) 0.0269(18) 0.0060(15) 0.0105(15) 0.0016(14)
C52 0.0210(17) 0.0204(17) 0.0194(17) 0.0086(14) 0.0061(13) 0.0000(13)
C53 0.0246(18) 0.0259(18) 0.0224(17) 0.0038(15) 0.0026(14) -0.0037(14)
C54 0.033(2) 0.034(2) 0.0208(18) 0.0031(16) -0.0003(15) -0.0093(16)
C55 0.030(2) 0.028(2) 0.043(2) 0.0147(17) -0.0015(17) -0.0054(15)
C56 0.0185(18) 0.037(2) 0.050(2) 0.0169(18) 0.0090(16) 0.0041(15)
C57 0.0232(18) 0.032(2) 0.037(2) 0.0118(16) 0.0122(16) 0.0058(15)
B58 0.021(2) 0.032(2) 0.0082(17) -0.0011(16) -0.0028(15) 0.0012(16)
C59 0.0208(17) 0.0160(16) 0.0197(17) 0.0000(13) 0.0060(14) 0.0040(13)
C60 0.0251(18) 0.0211(17) 0.0249(18) -0.0024(14) 0.0058(15) 0.0021(14)
C61 0.0230(18) 0.0247(18) 0.034(2) -0.0048(15) 0.0062(15) -0.0046(14)
C62 0.0267(19) 0.0225(18) 0.035(2) 0.0003(16) 0.0143(16) 0.0004(14)
C63 0.0315(19) 0.0213(17) 0.0204(17) 0.0022(14) 0.0103(15) 0.0019(14)
C64 0.0225(17) 0.0164(16) 0.0232(18) 0.0004(14) 0.0060(14) 0.0053(13)
C65 0.032(2) 0.040(2) 0.029(2) -0.0080(17) 0.0062(16) -0.0089(16)
C66 0.040(2) 0.033(2) 0.047(2) -0.0081(18) 0.0209(18) -0.0106(16)
C67 0.0308(19) 0.0255(18) 0.0201(17) 0.0027(14) 0.0085(15) 0.0011(14)
C68 0.0234(17) 0.0225(18) 0.0203(17) -0.0035(14) 0.0082(14) -0.0031(13)
C69 0.0266(19) 0.0233(18) 0.0220(18) -0.0040(14) 0.0062(15) -0.0019(14)
C70 0.0296(19) 0.0274(19) 0.0260(19) -0.0036(15) 0.0055(15) 0.0026(15)
C71 0.031(2) 0.036(2) 0.039(2) -0.0079(18) 0.0128(17) 0.0009(16)
C72 0.044(2) 0.037(2) 0.029(2) -0.0080(17) 0.0224(17) -0.0023(17)
C73 0.033(2) 0.0265(19) 0.0239(18) -0.0072(15) 0.0117(16) -0.0041(15)
C74 0.0258(18) 0.0234(18) 0.0236(18) -0.0007(14) 0.0050(14) 0.0044(14)
C75 0.046(2) 0.065(3) 0.063(3) -0.004(2) 0.031(2) 0.017(2)
C76 0.043(2) 0.041(2) 0.0233(19) -0.0053(16) 0.0164(16) 0.0011(17)

loop_
_atom_type_symbol
_atom_type_description
_atom_type_scat_dispersion_real
_atom_type_scat_dispersion_imag
_atom_type_scat_source
C C 0.0033 0.0016 'International Tables Vol C Tables 4.2.6.8 and 6.1.1.4'
H H 0.0000 0.0000 'International Tables Vol C Tables 4.2.6.8 and 6.1.1.4'
B B 0.0013 0.0007 'International Tables Vol C Tables 4.2.6.8 and 6.1.1.4'
P P 0.1023 0.0942 'International Tables Vol C Tables 4.2.6.8 and 6.1.1.4'
Cl Cl 0.1484 0.1585 'International Tables Vol C Tables 4.2.6.8 and 6.1.1.4'

loop_
_geom_angle_atom_site_label_1
_geom_angle_atom_site_label_2
_geom_angle_atom_site_label_3
_geom_angle
B2 B1 Cl2 114.8(2)
B2 B1 Cl1 107.7(2)
Cl2 B1 Cl1 105.82(17)
B2 B1 P1 116.6(2)
Cl2 B1 P1 101.10(17)
Cl1 B1 P1 110.31(17)
C5 P1 C6 105.86(14)
C5 P1 C12 109.24(13)
C6 P1 C12 108.86(13)
C5 P1 B1 113.73(15)
C6 P1 B1 113.73(14)
C12 P1 B1 105.32(14)
P1 C5 H5A 109.5
P1 C5 H5B 109.5
H5A C5 H5B 109.5
P1 C5 H5C 109.5
H5A C5 H5C 109.5
H5B C5 H5C 109.5
C7 C6 C11 110.1(2)
C7 C6 P1 111.9(2)
C11 C6 P1 112.61(19)
C7 C6 H6 107.3
C11 C6 H6 107.3
P1 C6 H6 107.3
C8 C7 C6 111.0(2)
C8 C7 H7A 109.4
C6 C7 H7A 109.4
C8 C7 H7B 109.4
C6 C7 H7B 109.4
H7A C7 H7B 108.0
C9 C8 C7 111.9(2)
C9 C8 H8A 109.2
C7 C8 H8A 109.2
C9 C8 H8B 109.2
C7 C8 H8B 109.2
H8A C8 H8B 107.9
C8 C9 C10 110.9(2)
C8 C9 H9A 109.5
C10 C9 H9A 109.5
C8 C9 H9B 109.5
C10 C9 H9B 109.5
H9A C9 H9B 108.1
C9 C10 C11 110.6(3)
C9 C10 H10A 109.5
C11 C10 H10A 109.5
C9 C10 H10B 109.5
C11 C10 H10B 109.5
H10A C10 H10B 108.1
C10 C11 C6 111.0(2)
C10 C11 H11A 109.4
C6 C11 H11A 109.4
C10 C11 H11B 109.4
C6 C11 H11B 109.4
H11A C11 H11B 108.0
C17 C12 C13 111.5(2)
C17 C12 P1 113.9(2)
C13 C12 P1 113.35(19)
C17 C12 H12 105.7
C13 C12 H12 105.7
P1 C12 H12 105.7
C14 C13 C12 110.6(2)
C14 C13 H13A 109.5
C12 C13 H13A 109.5
C14 C13 H13B 109.5
C12 C13 H13B 109.5
H13A C13 H13B 108.1
C13 C14 C15 111.4(3)
C13 C14 H14A 109.4
C15 C14 H14A 109.4
C13 C14 H14B 109.4
C15 C14 H14B 109.4
H14A C14 H14B 108.0
C16 C15 C14 109.9(3)
C16 C15 H15A 109.7
C14 C15 H15A 109.7
C16 C15 H15B 109.7
C14 C15 H15B 109.7
H15A C15 H15B 108.2
C15 C16 C17 111.4(3)
C15 C16 H16A 109.4
C17 C16 H16A 109.4
C15 C16 H16B 109.4
C17 C16 H16B 109.4
H16A C16 H16B 108.0
C16 C17 C12 111.3(2)
C16 C17 H17A 109.4
C12 C17 H17A 109.4
C16 C17 H17B 109.4
C12 C17 H17B 109.4
H17A C17 H17B 108.0
C1 B2 C2 123.3(3)
C1 B2 B1 115.4(3)
C2 B2 B1 121.3(3)
C20 C2 C24 115.8(3)
C20 C2 B2 124.2(3)
C24 C2 B2 119.4(3)
C21 C20 C2 121.4(3)
C21 C20 C25 115.3(3)
C2 C20 C25 123.3(3)
C22 C21 C20 122.1(3)
C22 C21 H21 118.9
C20 C21 H21 118.9
C23 C22 C21 116.8(3)
C23 C22 C26 122.8(3)
C21 C22 C26 120.4(3)
C22 C23 C24 122.6(3)
C22 C23 H23 118.7
C24 C23 H23 118.7
C23 C24 C2 120.7(3)
C23 C24 C27 115.5(3)
C2 C24 C27 123.8(3)
C20 C25 H25A 109.5
C20 C25 H25B 109.5
H25A C25 H25B 109.5
C20 C25 H25C 109.5
H25A C25 H25C 109.5
H25B C25 H25C 109.5
C22 C26 H26A 109.5
C22 C26 H26B 109.5
H26A C26 H26B 109.5
C22 C26 H26C 109.5
H26A C26 H26C 109.5
H26B C26 H26C 109.5
C24 C27 H27A 109.5
C24 C27 H27B 109.5
H27A C27 H27B 109.5
C24 C27 H27C 109.5
H27A C27 H27C 109.5
H27B C27 H27C 109.5
C33 C1 C29 116.7(3)
C33 C1 B2 124.7(3)
C29 C1 B2 118.5(3)
C30 C29 C1 120.7(3)
C30 C29 C34 118.6(3)
C1 C29 C34 120.7(3)
C31 C30 C29 121.7(3)
C31 C30 H30 119.2
C29 C30 H30 119.2
C32 C31 C30 118.1(3)
C32 C31 C35 121.1(4)
C30 C31 C35 120.8(3)
C31 C32 C33 121.5(3)
C31 C32 H32 119.2
C33 C32 H32 119.2
C32 C33 C1 121.3(3)
C32 C33 C36 115.8(3)
C1 C33 C36 122.8(3)
C29 C34 H34A 109.5
C29 C34 H34B 109.5
H34A C34 H34B 109.5
C29 C34 H34C 109.5
H34A C34 H34C 109.5
H34B C34 H34C 109.5
C31 C35 H35A 109.5
C31 C35 H35B 109.5
H35A C35 H35B 109.5
C31 C35 H35C 109.5
H35A C35 H35C 109.5
H35B C35 H35C 109.5
C33 C36 H36A 109.5
C33 C36 H36B 109.5
H36A C36 H36B 109.5
C33 C36 H36C 109.5
H36A C36 H36C 109.5
H36B C36 H36C 109.5
B58 B41 Cl42 114.8(2)
B58 B41 Cl43 108.1(2)
Cl42 B41 Cl43 105.91(16)
B58 B41 P44 116.5(2)
Cl42 B41 P44 101.57(16)
Cl43 B41 P44 109.41(16)
C45 P44 C46 106.44(14)
C45 P44 C52 108.84(13)
C46 P44 C52 108.42(13)
C45 P44 B41 113.69(14)
C46 P44 B41 113.83(13)
C52 P44 B41 105.47(13)
P44 C45 H45A 109.5
P44 C45 H45B 109.5
H45A C45 H45B 109.5
P44 C45 H45C 109.5
H45A C45 H45C 109.5
H45B C45 H45C 109.5
C47 C46 C51 109.0(2)
C47 C46 P44 114.0(2)
C51 C46 P44 112.58(19)
C47 C46 H46 107.0
C51 C46 H46 107.0
P44 C46 H46 107.0
C48 C47 C46 110.2(2)
C48 C47 H47A 109.6
C46 C47 H47A 109.6
C48 C47 H47B 109.6
C46 C47 H47B 109.6
H47A C47 H47B 108.1
C47 C48 C49 112.2(2)
C47 C48 H48A 109.2
C49 C48 H48A 109.2
C47 C48 H48B 109.2
C49 C48 H48B 109.2
H48A C48 H48B 107.9
C50 C49 C48 111.1(3)
C50 C49 H49A 109.4
C48 C49 H49A 109.4
C50 C49 H49B 109.4
C48 C49 H49B 109.4
H49A C49 H49B 108.0
C51 C50 C49 110.8(3)
C51 C50 H50A 109.5
C49 C50 H50A 109.5
C51 C50 H50B 109.5
C49 C50 H50B 109.5
H50A C50 H50B 108.1
C50 C51 C46 110.8(2)
C50 C51 H51A 109.5
C46 C51 H51A 109.5
C50 C51 H51B 109.5
C46 C51 H51B 109.5
H51A C51 H51B 108.1
C57 C52 C53 111.2(2)
C57 C52 P44 114.89(19)
C53 C52 P44 113.70(19)
C57 C52 H52 105.3
C53 C52 H52 105.3
P44 C52 H52 105.3
C54 C53 C52 109.8(2)
C54 C53 H53A 109.7
C52 C53 H53A 109.7
C54 C53 H53B 109.7
C52 C53 H53B 109.7
H53A C53 H53B 108.2
C55 C54 C53 111.0(3)
C55 C54 H54A 109.4
C53 C54 H54A 109.4
C55 C54 H54B 109.4
C53 C54 H54B 109.4
H54A C54 H54B 108.0
C56 C55 C54 111.6(3)
C56 C55 H55A 109.3
C54 C55 H55A 109.3
C56 C55 H55B 109.3
C54 C55 H55B 109.3
H55A C55 H55B 108.0
C55 C56 C57 112.0(3)
C55 C56 H56A 109.2
C57 C56 H56A 109.2
C55 C56 H56B 109.2
C57 C56 H56B 109.2
H56A C56 H56B 107.9
C56 C57 C52 110.3(2)
C56 C57 H57A 109.6
C52 C57 H57A 109.6
C56 C57 H57B 109.6
C52 C57 H57B 109.6
H57A C57 H57B 108.1
C59 B58 C68 121.6(3)
C59 B58 B41 116.7(2)
C68 B58 B41 121.7(3)
C64 C59 C60 116.3(3)
C64 C59 B58 124.7(3)
C60 C59 B58 118.9(3)
C61 C60 C59 121.2(3)
C61 C60 C65 118.1(3)
C59 C60 C65 120.7(3)
C60 C61 C62 122.1(3)
C60 C61 H61 119.0
C62 C61 H61 119.0
C63 C62 C61 116.8(3)
C63 C62 C66 120.9(3)
C61 C62 C66 122.3(3)
C62 C63 C64 123.0(3)
C62 C63 H63 118.5
C64 C63 H63 118.5
C63 C64 C59 120.7(3)
C63 C64 C67 116.1(3)
C59 C64 C67 123.1(3)
C60 C65 H65A 109.5
C60 C65 H65B 109.5
H65A C65 H65B 109.5
C60 C65 H65C 109.5
H65A C65 H65C 109.5
H65B C65 H65C 109.5
C62 C66 H66A 109.5
C62 C66 H66B 109.5
H66A C66 H66B 109.5
C62 C66 H66C 109.5
H66A C66 H66C 109.5
H66B C66 H66C 109.5
C64 C67 H67A 109.5
C64 C67 H67B 109.5
H67A C67 H67B 109.5
C64 C67 H67C 109.5
H67A C67 H67C 109.5
H67B C67 H67C 109.5
C69 C68 C73 115.6(3)
C69 C68 B58 118.6(2)
C73 C68 B58 125.3(3)
C70 C69 C68 121.5(3)
C70 C69 C74 116.3(3)
C68 C69 C74 122.2(3)
C71 C70 C69 122.1(3)
C71 C70 H70 118.9
C69 C70 H70 118.9
C72 C71 C70 116.9(3)
C72 C71 C75 121.0(3)
C70 C71 C75 122.0(3)
C71 C72 C73 123.1(3)
C71 C72 H72 118.4
C73 C72 H72 118.4
C72 C73 C68 120.2(3)
C72 C73 C76 116.4(3)
C68 C73 C76 123.2(3)
C69 C74 H74A 109.5
C69 C74 H74B 109.5
H74A C74 H74B 109.5
C69 C74 H74C 109.5
H74A C74 H74C 109.5
H74B C74 H74C 109.5
C71 C75 H75A 109.5
C71 C75 H75B 109.5
H75A C75 H75B 109.5
C71 C75 H75C 109.5
H75A C75 H75C 109.5
H75B C75 H75C 109.5
C73 C76 H76A 109.5
C73 C76 H76B 109.5
H76A C76 H76B 109.5
C73 C76 H76C 109.5
H76A C76 H76C 109.5
H76B C76 H76C 109.5

loop_
_geom_bond_atom_site_label_1
_geom_bond_atom_site_label_2
_geom_bond_distance
B1 B2 1.755(5)
B1 Cl2 1.886(4)
B1 Cl1 1.901(4)
B1 P1 1.975(4)
P1 C5 1.796(3)
P1 C6 1.835(3)
P1 C12 1.844(3)
C5 H5A 0.9800
C5 H5B 0.9800
C5 H5C 0.9800
C6 C7 1.531(4)
C6 C11 1.539(4)
C6 H6 1.0000
C7 C8 1.527(4)
C7 H7A 0.9900
C7 H7B 0.9900
C8 C9 1.516(4)
C8 H8A 0.9900
C8 H8B 0.9900
C9 C10 1.522(4)
C9 H9A 0.9900
C9 H9B 0.9900
C10 C11 1.528(4)
C10 H10A 0.9900
C10 H10B 0.9900
C11 H11A 0.9900
C11 H11B 0.9900
C12 C17 1.528(4)
C12 C13 1.534(4)
C12 H12 1.0000
C13 C14 1.520(4)
C13 H13A 0.9900
C13 H13B 0.9900
C14 C15 1.521(4)
C14 H14A 0.9900
C14 H14B 0.9900
C15 C16 1.514(4)
C15 H15A 0.9900
C15 H15B 0.9900
C16 C17 1.527(4)
C16 H16A 0.9900
C16 H16B 0.9900
C17 H17A 0.9900
C17 H17B 0.9900
B2 C1 1.588(5)
B2 C2 1.602(4)
C2 C20 1.415(4)
C2 C24 1.416(4)
C20 C21 1.390(4)
C20 C25 1.514(4)
C21 C22 1.385(4)
C21 H21 0.9500
C22 C23 1.385(4)
C22 C26 1.510(4)
C23 C24 1.395(4)
C23 H23 0.9500
C24 C27 1.509(4)
C25 H25A 0.9800
C25 H25B 0.9800
C25 H25C 0.9800
C26 H26A 0.9800
C26 H26B 0.9800
C26 H26C 0.9800
C27 H27A 0.9800
C27 H27B 0.9800
C27 H27C 0.9800
C1 C33 1.403(4)
C1 C29 1.421(4)
C29 C30 1.398(4)
C29 C34 1.506(4)
C30 C31 1.384(5)
C30 H30 0.9500
C31 C32 1.383(5)
C31 C35 1.520(5)
C32 C33 1.398(4)
C32 H32 0.9500
C33 C36 1.521(4)
C34 H34A 0.9800
C34 H34B 0.9800
C34 H34C 0.9800
C35 H35A 0.9800
C35 H35B 0.9800
C35 H35C 0.9800
C36 H36A 0.9800
C36 H36B 0.9800
C36 H36C 0.9800
B41 B58 1.759(5)
B41 Cl42 1.889(3)
B41 Cl43 1.891(3)
B41 P44 1.974(3)
P44 C45 1.802(3)
P44 C46 1.821(3)
P44 C52 1.838(3)
C45 H45A 0.9800
C45 H45B 0.9800
C45 H45C 0.9800
C46 C47 1.536(4)
C46 C51 1.539(4)
C46 H46 1.0000
C47 C48 1.527(4)
C47 H47A 0.9900
C47 H47B 0.9900
C48 C49 1.527(4)
C48 H48A 0.9900
C48 H48B 0.9900
C49 C50 1.524(4)
C49 H49A 0.9900
C49 H49B 0.9900
C50 C51 1.519(4)
C50 H50A 0.9900
C50 H50B 0.9900
C51 H51A 0.9900
C51 H51B 0.9900
C52 C57 1.531(4)
C52 C53 1.535(4)
C52 H52 1.0000
C53 C54 1.526(4)
C53 H53A 0.9900
C53 H53B 0.9900
C54 C55 1.521(4)
C54 H54A 0.9900
C54 H54B 0.9900
C55 C56 1.513(4)
C55 H55A 0.9900
C55 H55B 0.9900
C56 C57 1.523(4)
C56 H56A 0.9900
C56 H56B 0.9900
C57 H57A 0.9900
C57 H57B 0.9900
B58 C59 1.585(4)
B58 C68 1.594(4)
C59 C64 1.414(4)
C59 C60 1.414(4)
C60 C61 1.388(4)
C60 C65 1.512(4)
C61 C62 1.389(4)
C61 H61 0.9500
C62 C63 1.381(4)
C62 C66 1.509(4)
C63 C64 1.385(4)
C63 H63 0.9500
C64 C67 1.516(4)
C65 H65A 0.9800
C65 H65B 0.9800
C65 H65C 0.9800
C66 H66A 0.9800
C66 H66B 0.9800
C66 H66C 0.9800
C67 H67A 0.9800
C67 H67B 0.9800
C67 H67C 0.9800
C68 C69 1.418(4)
C68 C73 1.428(4)
C69 C70 1.393(4)
C69 C74 1.510(4)
C70 C71 1.382(4)
C70 H70 0.9500
C71 C72 1.379(4)
C71 C75 1.512(4)
C72 C73 1.396(4)
C72 H72 0.9500
C73 C76 1.505(4)
C74 H74A 0.9800
C74 H74B 0.9800
C74 H74C 0.9800
C75 H75A 0.9800
C75 H75B 0.9800
C75 H75C 0.9800
C76 H76A 0.9800
C76 H76B 0.9800
C76 H76C 0.9800

loop_
_geom_torsion_atom_site_label_1
_geom_torsion_atom_site_label_2
_geom_torsion_atom_site_label_3
_geom_torsion_atom_site_label_4
_geom_torsion
B2 B1 P1 C5 -72.6(3)
Cl2 B1 P1 C5 162.17(13)
Cl1 B1 P1 C5 50.5(2)
B2 B1 P1 C6 166.1(2)
Cl2 B1 P1 C6 40.9(2)
Cl1 B1 P1 C6 -70.8(2)
B2 B1 P1 C12 47.0(3)
Cl2 B1 P1 C12 -78.24(17)
Cl1 B1 P1 C12 170.12(16)
C5 P1 C6 C7 -73.7(2)
C12 P1 C6 C7 169.01(19)
B1 P1 C6 C7 51.9(2)
C5 P1 C6 C11 50.9(2)
C12 P1 C6 C11 -66.4(2)
B1 P1 C6 C11 176.5(2)
C11 C6 C7 C8 55.5(3)
P1 C6 C7 C8 -178.5(2)
C6 C7 C8 C9 -55.6(3)
C7 C8 C9 C10 55.8(3)
C8 C9 C10 C11 -56.5(3)
C9 C10 C11 C6 57.5(3)
C7 C6 C11 C10 -56.8(3)
P1 C6 C11 C10 177.5(2)
C5 P1 C12 C17 -15.7(3)
C6 P1 C12 C17 99.5(2)
B1 P1 C12 C17 -138.2(2)
C5 P1 C12 C13 -144.6(2)
C6 P1 C12 C13 -29.5(2)
B1 P1 C12 C13 92.9(2)
C17 C12 C13 C14 54.1(3)
P1 C12 C13 C14 -175.7(2)
C12 C13 C14 C15 -56.9(4)
C13 C14 C15 C16 58.5(3)
C14 C15 C16 C17 -57.5(3)
C15 C16 C17 C12 55.4(3)
C13 C12 C17 C16 -53.5(3)
P1 C12 C17 C16 176.7(2)
Cl2 B1 B2 C1 -35.0(3)
Cl1 B1 B2 C1 82.6(3)
P1 B1 B2 C1 -152.9(2)
Cl2 B1 B2 C2 146.0(2)
Cl1 B1 B2 C2 -96.4(3)
P1 B1 B2 C2 28.1(4)
C1 B2 C2 C20 -126.0(3)
B1 B2 C2 C20 52.9(4)
C1 B2 C2 C24 63.1(4)
B1 B2 C2 C24 -118.0(3)
C24 C2 C20 C21 8.1(4)
B2 C2 C20 C21 -163.0(3)
C24 C2 C20 C25 -168.2(3)
B2 C2 C20 C25 20.6(4)
C2 C20 C21 C22 -2.1(5)
C25 C20 C21 C22 174.5(3)
C20 C21 C22 C23 -4.1(4)
C20 C21 C22 C26 177.2(3)
C21 C22 C23 C24 4.1(4)
C26 C22 C23 C24 -177.3(3)
C22 C23 C24 C2 2.1(4)
C22 C23 C24 C27 179.5(3)
C20 C2 C24 C23 -8.1(4)
B2 C2 C24 C23 163.5(3)
C20 C2 C24 C27 174.7(3)
B2 C2 C24 C27 -13.7(4)
C2 B2 C1 C33 -110.2(4)
B1 B2 C1 C33 70.9(4)
C2 B2 C1 C29 74.0(4)
B1 B2 C1 C29 -105.0(3)
C33 C1 C29 C30 -1.3(4)
B2 C1 C29 C30 174.9(3)
C33 C1 C29 C34 178.2(3)
B2 C1 C29 C34 -5.6(4)
C1 C29 C30 C31 0.9(5)
C34 C29 C30 C31 -178.6(3)
C29 C30 C31 C32 0.6(5)
C29 C30 C31 C35 -179.9(3)
C30 C31 C32 C33 -1.7(5)
C35 C31 C32 C33 178.9(3)
C31 C32 C33 C1 1.3(5)
C31 C32 C33 C36 178.0(3)
C29 C1 C33 C32 0.3(4)
B2 C1 C33 C32 -175.7(3)
C29 C1 C33 C36 -176.2(3)
B2 C1 C33 C36 7.8(5)
B58 B41 P44 C45 75.5(2)
Cl42 B41 P44 C45 -159.05(14)
Cl43 B41 P44 C45 -47.4(2)
B58 B41 P44 C46 -162.4(2)
Cl42 B41 P44 C46 -36.94(19)
Cl43 B41 P44 C46 74.71(19)
B58 B41 P44 C52 -43.7(2)
Cl42 B41 P44 C52 81.79(17)
Cl43 B41 P44 C52 -166.57(15)
C45 P44 C46 C47 71.8(2)
C52 P44 C46 C47 -171.3(2)
B41 P44 C46 C47 -54.2(2)
C45 P44 C46 C51 -53.0(2)
C52 P44 C46 C51 64.0(2)
B41 P44 C46 C51 -179.0(2)
C51 C46 C47 C48 -58.0(3)
P44 C46 C47 C48 175.28(19)
C46 C47 C48 C49 56.2(3)
C47 C48 C49 C50 -54.2(4)
C48 C49 C50 C51 54.7(3)
C49 C50 C51 C46 -58.3(3)
C47 C46 C51 C50 59.7(3)
P44 C46 C51 C50 -172.8(2)
C45 P44 C52 C57 20.7(3)
C46 P44 C52 C57 -94.7(2)
B41 P44 C52 C57 143.0(2)
C45 P44 C52 C53 150.4(2)
C46 P44 C52 C53 35.0(2)
B41 P44 C52 C53 -87.2(2)
C57 C52 C53 C54 -57.5(3)
P44 C52 C53 C54 170.9(2)
C52 C53 C54 C55 56.9(3)
C53 C54 C55 C56 -56.1(3)
C54 C55 C56 C57 55.0(3)
C55 C56 C57 C52 -54.7(3)
C53 C52 C57 C56 56.2(3)
P44 C52 C57 C56 -172.8(2)
Cl42 B41 B58 C59 33.0(3)
Cl43 B41 B58 C59 -84.9(3)
P44 B41 B58 C59 151.5(2)
Cl42 B41 B58 C68 -147.4(2)
Cl43 B41 B58 C68 94.7(3)
P44 B41 B58 C68 -28.9(4)
C68 B58 C59 C64 113.7(3)
B41 B58 C59 C64 -66.7(4)
C68 B58 C59 C60 -70.0(4)
B41 B58 C59 C60 109.6(3)
C64 C59 C60 C61 2.0(4)
B58 C59 C60 C61 -174.6(3)
C64 C59 C60 C65 179.9(3)
B58 C59 C60 C65 3.3(4)
C59 C60 C61 C62 -0.4(5)
C65 C60 C61 C62 -178.3(3)
C60 C61 C62 C63 -1.2(5)
C60 C61 C62 C66 178.0(3)
C61 C62 C63 C64 1.1(4)
C66 C62 C63 C64 -178.1(3)
C62 C63 C64 C59 0.6(4)
C62 C63 C64 C67 -174.9(3)
C60 C59 C64 C63 -2.1(4)
B58 C59 C64 C63 174.3(3)
C60 C59 C64 C67 173.0(3)
B58 C59 C64 C67 -10.6(4)
C59 B58 C68 C69 -61.2(4)
B41 B58 C68 C69 119.2(3)
C59 B58 C68 C73 126.9(3)
B41 B58 C68 C73 -52.7(4)
C73 C68 C69 C70 6.9(4)
B58 C68 C69 C70 -165.8(3)
C73 C68 C69 C74 -174.2(3)
B58 C68 C69 C74 13.1(4)
C68 C69 C70 C71 -2.3(5)
C74 C69 C70 C71 178.7(3)
C69 C70 C71 C72 -2.7(5)
C69 C70 C71 C75 179.6(3)
C70 C71 C72 C73 2.9(5)
C75 C71 C72 C73 -179.4(3)
C71 C72 C73 C68 1.9(5)
C71 C72 C73 C76 -173.7(3)
C69 C68 C73 C72 -6.6(4)
B58 C68 C73 C72 165.5(3)
C69 C68 C73 C76 168.7(3)
B58 C68 C73 C76 -19.2(5)
